data_4107801
loop_
_publ_author_name
'Soo Hyuk Choi'
'Ilia A. Guzei'
'Lara C. Spencer'
'Samuel H. Gellman'

_publ_contact_author_address
;
Department of Chemistry
University of Wisconsin-Madison
1101 University Ave
Madison, WI  53706
USA
;
_publ_contact_author_email iguzei@chem.wisc.edu
_publ_contact_author_fax 608-262-0381
_publ_contact_author_name
;
Guzei, Ilia A. 
;
_publ_contact_author_phone 608-263-4694
_publ_section_title
;
 Crystallographic Characterization of Helical Secondary Structures in
 \a/\b-Peptides with 1:1 Residue Alternation
;
_journal_name_full 'Journal of the American Chemical Society'
_journal_page_first 6544
_journal_page_last 6550
_journal_paper_doi 10.1021/ja800355p
_journal_volume 130
_journal_year 2008
_chemical_absolute_configuration ad
_chemical_formula_moiety 'C63.27 H95.27 Cl9.82 N10 O13'
_chemical_formula_sum 'C63.27 H95.27 Cl9.82 N10 O13'
_chemical_formula_weight 1551.98
_chemical_name_systematic
; 
 ? 
;
_space_group_IT_number 19
_symmetry_cell_setting orthorhombic
_symmetry_Int_Tables_number 19
_symmetry_space_group_name_Hall 'P 2ac 2ab'
_symmetry_space_group_name_H-M 'P 21 21 21'
_atom_sites_solution_hydrogens geom
_atom_sites_solution_primary direct
_atom_sites_solution_secondary difmap
_audit_creation_method
;
manual editing of the CIF file 
created by SHELXTL Ver. 6.10
and processed with modiCIfer-09152005. 
;
_cell_angle_alpha 90.00
_cell_angle_beta 90.00
_cell_angle_gamma 90.00
_cell_formula_units_Z 4
_cell_length_a 11.003(2)
_cell_length_b 15.078(3)
_cell_length_c 47.015(10)
_cell_measurement_reflns_used 17000
_cell_measurement_temperature 100(2)
_cell_measurement_theta_max 21.1155
_cell_measurement_theta_min 2.1970
_cell_volume 7800(3)
_computing_cell_refinement 'SAINT Ver. 6.22  (Bruker-AXS, 2003)'
_computing_data_collection 'SMART Ver. 5.622 (Bruker-AXS, 2003)'
_computing_data_reduction 'SAINT Ver. 6.22'
_computing_molecular_graphics 'SHELXTL Ver. 6.10'
_computing_publication_material 'SHELXTL Ver. 6.10'
_computing_structure_refinement 'SHELXTL Ver. 6.10'
_computing_structure_solution 'SHELXTL Ver. 6.10 (Bruker-AXS, 2003)'
_diffrn_ambient_temperature 100(2)
_diffrn_measured_fraction_theta_full 0.992
_diffrn_measured_fraction_theta_max 0.992
_diffrn_measurement_device_type 'Bruker CCD-1000 area detector'
_diffrn_measurement_method '0.30\% \w scans'
_diffrn_radiation_monochromator graphite
_diffrn_radiation_source 'fine-focus sealed tube'
_diffrn_radiation_type Mo-K\a
_diffrn_radiation_wavelength 0.71073
_diffrn_reflns_av_R_equivalents 0.0762
_diffrn_reflns_av_sigmaI/netI 0.0699
_diffrn_reflns_limit_h_max 11
_diffrn_reflns_limit_h_min -11
_diffrn_reflns_limit_k_max 15
_diffrn_reflns_limit_k_min -15
_diffrn_reflns_limit_l_max 47
_diffrn_reflns_limit_l_min -47
_diffrn_reflns_number 41205
_diffrn_reflns_theta_full 21.12
_diffrn_reflns_theta_max 21.12
_diffrn_reflns_theta_min 1.60
_diffrn_standards_number 0
_exptl_absorpt_coefficient_mu 0.413
_exptl_absorpt_correction_T_max 0.9109
_exptl_absorpt_correction_T_min 0.8358
_exptl_absorpt_correction_type multi-scan
_exptl_absorpt_process_details
;
SADABS  (Bruker-AXS, 2003)
;
_exptl_crystal_colour colorless
_exptl_crystal_density_diffrn 1.322
_exptl_crystal_description block
_exptl_crystal_F_000 3263
_exptl_crystal_size_max 0.45
_exptl_crystal_size_mid 0.39
_exptl_crystal_size_min 0.23
_refine_diff_density_max 0.581
_refine_diff_density_min -0.458
_refine_diff_density_rms 0.078
_refine_ls_abs_structure_details 'Flack H D (1983), Acta Cryst. A39, 876-881'
_refine_ls_abs_structure_Flack 0.06(13)
_refine_ls_extinction_method none
_refine_ls_goodness_of_fit_ref 1.178
_refine_ls_hydrogen_treatment constr
_refine_ls_matrix_type full
_refine_ls_number_parameters 913
_refine_ls_number_reflns 8392
_refine_ls_number_restraints 848
_refine_ls_restrained_S_all 1.147
_refine_ls_R_factor_all 0.1116
_refine_ls_R_factor_gt 0.0914
_refine_ls_shift/su_max 0.001
_refine_ls_shift/su_mean 0.000
_refine_ls_structure_factor_coef Fsqd
_refine_ls_weighting_details 'calc w=1/[\s^2^(Fo^2^)+(0.0629P)^2^+33.9702P] where P=(Fo^2^+2Fc^2^)/3'
_refine_ls_weighting_scheme calc
_refine_ls_wR_factor_gt 0.2007
_refine_ls_wR_factor_ref 0.2093
_reflns_number_gt 6794
_reflns_number_total 8392
_reflns_threshold_expression I>2\s(I)
_cod_data_source_file ja800355p-file012.cif
_cod_data_source_block gellman68
_cod_original_sg_symbol_Hall 'P 2ac 2ab   '
_cod_original_sg_symbol_H-M 'P 21 21 21 '
_cod_database_code 4107801

loop_
_symmetry_equiv_pos_as_xyz
'x, y, z'
'-x+1/2, -y, z+1/2'
'-x, y+1/2, -z+1/2'
'x+1/2, -y+1/2, -z'

loop_
_atom_site_label
_atom_site_type_symbol
_atom_site_fract_x
_atom_site_fract_y
_atom_site_fract_z
_atom_site_U_iso_or_equiv
_atom_site_adp_type
_atom_site_occupancy
_atom_site_symmetry_multiplicity
_atom_site_calc_flag
_atom_site_refinement_flags
_atom_site_disorder_assembly
_atom_site_disorder_group
O1 O 1.2976(6) 0.0177(5) 0.82623(13) 0.048(2) Uani 1 1 d U A .
O2 O 1.3443(6) 0.1656(5) 0.82105(13) 0.0416(18) Uani 1 1 d U A .
O3 O 1.1910(6) 0.3366(4) 0.83608(13) 0.0340(17) Uani 1 1 d U . .
O4 O 0.8132(6) 0.4196(5) 0.81569(13) 0.0411(18) Uani 1 1 d U . .
O5 O 0.7097(7) 0.4774(5) 0.88827(14) 0.048(2) Uani 1 1 d U . .
O6 O 1.0327(6) 0.6070(5) 0.88025(15) 0.049(2) Uani 1 1 d U . .
O7 O 1.0094(6) 0.7236(5) 0.81906(13) 0.0367(17) Uani 1 1 d U . .
O8 O 0.7086(6) 0.7927(5) 0.86754(13) 0.0355(17) Uani 1 1 d U . .
O9 O 0.8360(7) 0.8490(5) 0.93693(13) 0.0444(19) Uani 1 1 d U . .
O10 O 1.0396(6) 0.9937(4) 0.87148(12) 0.0309(16) Uani 1 1 d U . .
O11 O 0.8344(6) 1.1043(5) 0.83641(13) 0.0324(16) Uani 1 1 d U . .
O12 O 0.8797(7) 1.1691(5) 0.90155(15) 0.052(2) Uani 1 1 d U . .
O13 O 0.9447(7) 1.0631(5) 0.93229(13) 0.0458(18) Uani 1 1 d U . .
N1 N 1.2104(7) 0.1159(5) 0.85409(15) 0.0285(19) Uani 1 1 d U A .
H1 H 1.1749 0.0691 0.8616 0.034 Uiso 1 1 calc R . .
N2 N 1.0527(7) 0.2348(5) 0.82387(15) 0.0267(18) Uani 1 1 d U . .
H2 H 1.0174 0.1846 0.8287 0.032 Uiso 1 1 calc R . .
N3 N 0.7581(6) 0.2983(5) 0.83989(15) 0.0288(18) Uani 1 1 d U . .
H3 H 0.7680 0.2410 0.8424 0.035 Uiso 1 1 calc R . .
N4 N 0.8669(7) 0.3822(6) 0.88701(17) 0.045(2) Uani 1 1 d U . .
H4 H 0.8939 0.3321 0.8798 0.054 Uiso 1 1 calc R . .
N5 N 1.0840(7) 0.5120(5) 0.84468(17) 0.037(2) Uani 1 1 d U . .
H5 H 1.0890 0.4560 0.8396 0.044 Uiso 1 1 calc R . .
N6 N 0.8789(7) 0.6088(5) 0.82377(14) 0.0275(18) Uani 1 1 d U . .
H6 H 0.8732 0.5514 0.8270 0.033 Uiso 1 1 calc R . .
N7 N 0.7336(7) 0.6689(5) 0.89387(15) 0.034(2) Uani 1 1 d U . .
H7 H 0.7417 0.6109 0.8936 0.041 Uiso 1 1 calc R . .
N8 N 0.9426(7) 0.7681(5) 0.90631(14) 0.0301(19) Uani 1 1 d U . .
H8 H 0.9420 0.7211 0.8952 0.036 Uiso 1 1 calc R . .
N9 N 0.9646(6) 0.8939(5) 0.84059(13) 0.0242(17) Uani 1 1 d U . .
H9 H 0.9577 0.8372 0.8365 0.029 Uiso 1 1 calc R . .
N10 N 0.7617(7) 0.9889(5) 0.86200(15) 0.0294(19) Uani 1 1 d U . .
H10 H 0.7583 0.9307 0.8635 0.035 Uiso 1 1 calc R . .
C1 C 1.5082(14) -0.011(2) 0.8081(5) 0.076(8) Uiso 0.61(4) 1 d PDU A 1
H1A H 1.5382 0.0495 0.8066 0.114 Uiso 0.61(4) 1 calc PR A 1
H1B H 1.5524 -0.0493 0.7947 0.114 Uiso 0.61(4) 1 calc PR A 1
H1C H 1.5207 -0.0333 0.8275 0.114 Uiso 0.61(4) 1 calc PR A 1
C2 C 1.322(2) -0.1117(9) 0.8006(4) 0.048(6) Uiso 0.61(4) 1 d PDU A 1
H2A H 1.3328 -0.1387 0.8194 0.072 Uiso 0.61(4) 1 calc PR A 1
H2B H 1.3664 -0.1466 0.7864 0.072 Uiso 0.61(4) 1 calc PR A 1
H2C H 1.2357 -0.1104 0.7958 0.072 Uiso 0.61(4) 1 calc PR A 1
C3 C 1.336(3) 0.0386(14) 0.7742(4) 0.050(8) Uiso 0.61(4) 1 d PDU A 1
H3A H 1.3248 0.1012 0.7790 0.076 Uiso 0.61(4) 1 calc PR A 1
H3B H 1.2601 0.0143 0.7667 0.076 Uiso 0.61(4) 1 calc PR A 1
H3C H 1.4001 0.0332 0.7597 0.076 Uiso 0.61(4) 1 calc PR A 1
C1A C 1.5059(15) 0.028(2) 0.8030(6) 0.024(9) Uiso 0.39(4) 1 d PDU A 2
H1D H 1.4995 0.0913 0.8081 0.036 Uiso 0.39(4) 1 calc PR A 2
H1E H 1.5468 0.0227 0.7846 0.036 Uiso 0.39(4) 1 calc PR A 2
H1F H 1.5531 -0.0027 0.8176 0.036 Uiso 0.39(4) 1 calc PR A 2
C2A C 1.378(4) -0.1146(11) 0.8025(7) 0.064(11) Uiso 0.39(4) 1 d PDU A 2
H2D H 1.4187 -0.1332 0.8200 0.096 Uiso 0.39(4) 1 calc PR A 2
H2E H 1.4221 -0.1377 0.7860 0.096 Uiso 0.39(4) 1 calc PR A 2
H2F H 1.2945 -0.1380 0.8024 0.096 Uiso 0.39(4) 1 calc PR A 2
C3A C 1.307(2) 0.0218(17) 0.7742(4) 0.004(7) Uiso 0.39(4) 1 d PDU A 2
H3D H 1.2192 0.0227 0.7778 0.006 Uiso 0.39(4) 1 calc PR A 2
H3E H 1.3244 -0.0170 0.7580 0.006 Uiso 0.39(4) 1 calc PR A 2
H3F H 1.3351 0.0820 0.7700 0.006 Uiso 0.39(4) 1 calc PR A 2
C4 C 1.3740(9) -0.0135(7) 0.80110(18) 0.063(4) Uani 1 1 d DU . .
C5 C 1.2913(9) 0.1045(8) 0.8327(2) 0.034(2) Uani 1 1 d U . .
C6 C 1.1807(9) 0.2040(6) 0.86492(19) 0.029(2) Uani 1 1 d U . .
H6A H 1.1090 0.1974 0.8778 0.034 Uiso 1 1 calc R A .
C7 C 1.2850(9) 0.2449(8) 0.8826(2) 0.046(3) Uani 1 1 d U A .
H7A H 1.3008 0.2076 0.8993 0.069 Uiso 1 1 calc R . .
H7B H 1.2617 0.3045 0.8889 0.069 Uiso 1 1 calc R . .
H7C H 1.3586 0.2485 0.8710 0.069 Uiso 1 1 calc R . .
C8 C 1.1412(8) 0.2633(7) 0.83986(19) 0.028(2) Uani 1 1 d U A .
C9 C 1.0087(8) 0.2797(7) 0.79881(18) 0.028(2) Uani 1 1 d U . .
H9A H 1.0358 0.3429 0.7999 0.034 Uiso 1 1 calc R . .
C10 C 1.0492(10) 0.2426(7) 0.76984(19) 0.040(2) Uani 1 1 d U . .
H10A H 1.1366 0.2537 0.7663 0.048 Uiso 1 1 calc R . .
H10B H 1.0326 0.1782 0.7683 0.048 Uiso 1 1 calc R . .
C11 C 0.9728(11) 0.2938(9) 0.7508(2) 0.059(3) Uani 1 1 d U . .
H11A H 0.9626 0.2618 0.7326 0.071 Uiso 1 1 calc R . .
H11B H 1.0113 0.3518 0.7468 0.071 Uiso 1 1 calc R . .
C12 C 0.8505(10) 0.3078(8) 0.76461(18) 0.045(3) Uani 1 1 d U . .
H12A H 0.7874 0.2706 0.7555 0.054 Uiso 1 1 calc R . .
H12B H 0.8255 0.3708 0.7635 0.054 Uiso 1 1 calc R . .
C13 C 0.8723(8) 0.2791(7) 0.79597(18) 0.033(2) Uani 1 1 d U . .
H13 H 0.8425 0.2170 0.7984 0.039 Uiso 1 1 calc R . .
C14 C 0.8101(9) 0.3381(7) 0.81791(19) 0.032(2) Uani 1 1 d U . .
C15 C 0.6838(10) 0.3496(7) 0.8602(2) 0.041(2) Uani 1 1 d U . .
H15 H 0.6273 0.3879 0.8489 0.049 Uiso 1 1 calc R . .
C16 C 0.6080(10) 0.2866(8) 0.8775(2) 0.055(3) Uani 1 1 d U . .
H16A H 0.5629 0.2471 0.8647 0.082 Uiso 1 1 calc R . .
H16B H 0.5506 0.3204 0.8892 0.082 Uiso 1 1 calc R . .
H16C H 0.6610 0.2513 0.8898 0.082 Uiso 1 1 calc R . .
C17 C 0.7580(9) 0.4101(7) 0.87977(19) 0.031(2) Uani 1 1 d U . .
C18 C 0.9436(11) 0.4308(8) 0.9064(2) 0.047(3) Uani 1 1 d U . .
H18 H 0.9020 0.4872 0.9119 0.057 Uiso 1 1 calc R . .
C19 C 0.9787(12) 0.3781(9) 0.9340(2) 0.071(3) Uani 1 1 d U . .
H19A H 0.9194 0.3900 0.9493 0.085 Uiso 1 1 calc R . .
H19B H 0.9800 0.3136 0.9301 0.085 Uiso 1 1 calc R . .
C20 C 1.1018(15) 0.4100(11) 0.9422(3) 0.098(5) Uani 1 1 d U . .
H20A H 1.1592 0.3595 0.9431 0.118 Uiso 1 1 calc R . .
H20B H 1.0988 0.4382 0.9612 0.118 Uiso 1 1 calc R . .
C21 C 1.1437(12) 0.4766(9) 0.9201(2) 0.067(3) Uani 1 1 d U . .
H21A H 1.2318 0.4704 0.9163 0.080 Uiso 1 1 calc R . .
H21B H 1.1268 0.5380 0.9264 0.080 Uiso 1 1 calc R . .
C22 C 1.0688(10) 0.4527(7) 0.8938(2) 0.045(2) Uani 1 1 d U . .
H22 H 1.1039 0.3996 0.8841 0.054 Uiso 1 1 calc R . .
C23 C 1.0602(9) 0.5322(7) 0.8728(2) 0.034(2) Uani 1 1 d U . .
C24 C 1.1012(9) 0.5806(7) 0.8231(2) 0.039(2) Uani 1 1 d U . .
C25 C 1.1020(10) 0.5316(7) 0.7946(2) 0.048(3) Uani 1 1 d U . .
H25A H 1.1644 0.4852 0.7950 0.072 Uiso 1 1 calc R . .
H25B H 1.1200 0.5736 0.7792 0.072 Uiso 1 1 calc R . .
H25C H 1.0223 0.5045 0.7913 0.072 Uiso 1 1 calc R . .
C26 C 1.2165(10) 0.6300(8) 0.8289(3) 0.065(3) Uani 1 1 d U . .
H26A H 1.2071 0.6655 0.8462 0.097 Uiso 1 1 calc R . .
H26B H 1.2349 0.6691 0.8128 0.097 Uiso 1 1 calc R . .
H26C H 1.2832 0.5876 0.8315 0.097 Uiso 1 1 calc R . .
C27 C 0.9888(9) 0.6455(7) 0.82247(19) 0.029(2) Uani 1 1 d U . .
C28 C 0.7705(8) 0.6589(6) 0.82014(18) 0.028(2) Uani 1 1 d U . .
H28 H 0.7942 0.7226 0.8180 0.033 Uiso 1 1 calc R . .
C29 C 0.6951(9) 0.6323(7) 0.79352(19) 0.039(3) Uani 1 1 d U . .
H29A H 0.7330 0.6553 0.7759 0.047 Uiso 1 1 calc R . .
H29B H 0.6872 0.5671 0.7920 0.047 Uiso 1 1 calc R . .
C30 C 0.5748(10) 0.6747(8) 0.7987(2) 0.048(3) Uani 1 1 d U . .
H30A H 0.5092 0.6398 0.7896 0.057 Uiso 1 1 calc R . .
H30B H 0.5735 0.7356 0.7908 0.057 Uiso 1 1 calc R . .
C31 C 0.5578(9) 0.6768(8) 0.8309(2) 0.047(3) Uani 1 1 d U . .
H31A H 0.5319 0.7366 0.8371 0.057 Uiso 1 1 calc R . .
H31B H 0.4949 0.6335 0.8367 0.057 Uiso 1 1 calc R . .
C32 C 0.6779(9) 0.6534(8) 0.84385(19) 0.038(2) Uani 1 1 d U . .
H32 H 0.6737 0.5903 0.8503 0.045 Uiso 1 1 calc R . .
C33 C 0.7100(8) 0.7093(7) 0.86897(18) 0.027(2) Uani 1 1 d U . .
C34 C 0.7469(9) 0.7131(7) 0.9215(2) 0.037(3) Uiso 1 1 d U . .
C35 C 0.7820(11) 0.6442(7) 0.94311(18) 0.048(3) Uani 1 1 d U . .
H35A H 0.7257 0.5940 0.9419 0.073 Uiso 1 1 calc R . .
H35B H 0.7782 0.6702 0.9622 0.073 Uiso 1 1 calc R . .
H35C H 0.8649 0.6237 0.9393 0.073 Uiso 1 1 calc R . .
C36 C 0.6250(10) 0.7540(7) 0.9294(2) 0.049(3) Uani 1 1 d U . .
H36A H 0.6058 0.8022 0.9161 0.073 Uiso 1 1 calc R . .
H36B H 0.6292 0.7777 0.9488 0.073 Uiso 1 1 calc R . .
H36C H 0.5614 0.7086 0.9284 0.073 Uiso 1 1 calc R . .
C37 C 0.8438(8) 0.7854(7) 0.9216(2) 0.028(2) Uiso 1 1 d U . .
C38 C 1.0516(9) 0.8225(7) 0.90685(19) 0.033(2) Uani 1 1 d U . .
H38 H 1.0307 0.8805 0.9159 0.040 Uiso 1 1 calc R . .
C39 C 1.1599(10) 0.7822(7) 0.9230(2) 0.043(3) Uani 1 1 d U . .
H39A H 1.1477 0.7864 0.9438 0.052 Uiso 1 1 calc R . .
H39B H 1.1719 0.7192 0.9178 0.052 Uiso 1 1 calc R . .
C40 C 1.2649(11) 0.8374(9) 0.9138(2) 0.066(4) Uani 1 1 d U . .
H40A H 1.3414 0.8030 0.9148 0.079 Uiso 1 1 calc R . .
H40B H 1.2728 0.8907 0.9259 0.079 Uiso 1 1 calc R . .
C41 C 1.2370(9) 0.8640(7) 0.8825(2) 0.044(3) Uani 1 1 d U . .
H41A H 1.2512 0.9283 0.8797 0.053 Uiso 1 1 calc R . .
H41B H 1.2900 0.8308 0.8693 0.053 Uiso 1 1 calc R . .
C42 C 1.1040(9) 0.8415(7) 0.87715(18) 0.030(2) Uani 1 1 d U . .
H42 H 1.0986 0.7868 0.8652 0.036 Uiso 1 1 calc R . .
C43 C 1.0357(8) 0.9164(6) 0.86286(18) 0.022(2) Uani 1 1 d U . .
C44 C 0.8982(8) 0.9570(6) 0.82279(18) 0.026(2) Uani 1 1 d U . .
C46 C 0.8045(9) 0.9070(7) 0.80530(18) 0.030(2) Uani 1 1 d U . .
H46A H 0.8453 0.8614 0.7939 0.046 Uiso 1 1 calc R . .
H46B H 0.7623 0.9484 0.7926 0.046 Uiso 1 1 calc R . .
H46C H 0.7455 0.8789 0.8181 0.046 Uiso 1 1 calc R . .
C45 C 0.9875(8) 1.0036(7) 0.80393(18) 0.029(2) Uani 1 1 d U . .
H45A H 1.0479 1.0343 0.8156 0.043 Uiso 1 1 calc R . .
H45B H 0.9446 1.0468 0.7920 0.043 Uiso 1 1 calc R . .
H45C H 1.0284 0.9601 0.7918 0.043 Uiso 1 1 calc R . .
C47 C 0.8309(8) 1.0239(7) 0.84139(17) 0.024(2) Uani 1 1 d U . .
C48 C 0.6919(9) 1.0422(7) 0.88197(19) 0.037(2) Uani 1 1 d U . .
H48 H 0.6844 1.1044 0.8748 0.045 Uiso 1 1 calc R . .
C49 C 0.5667(9) 1.0038(8) 0.8878(2) 0.047(3) Uani 1 1 d U . .
H49A H 0.5682 0.9384 0.8861 0.057 Uiso 1 1 calc R . .
H49B H 0.5067 1.0277 0.8741 0.057 Uiso 1 1 calc R . .
C50 C 0.5325(11) 1.0313(10) 0.9186(2) 0.068(4) Uani 1 1 d U . .
H50A H 0.4634 1.0734 0.9184 0.082 Uiso 1 1 calc R . .
H50B H 0.5093 0.9786 0.9299 0.082 Uiso 1 1 calc R . .
C51 C 0.6446(11) 1.0750(9) 0.9311(2) 0.057(3) Uani 1 1 d U . .
H51A H 0.6567 1.0566 0.9512 0.068 Uiso 1 1 calc R . .
H51B H 0.6377 1.1404 0.9304 0.068 Uiso 1 1 calc R . .
C52 C 0.7499(9) 1.0423(7) 0.91228(19) 0.038(2) Uani 1 1 d U . .
H52 H 0.7701 0.9799 0.9177 0.045 Uiso 1 1 calc R . .
C53 C 0.8643(10) 1.0985(8) 0.91443(19) 0.041(2) Uani 1 1 d U . .
C54 C 1.0588(11) 1.1062(8) 0.9347(2) 0.053(3) Uani 1 1 d U . .
H54A H 1.0461 1.1680 0.9412 0.064 Uiso 1 1 calc R . .
H54B H 1.0982 1.1085 0.9158 0.064 Uiso 1 1 calc R . .
C55 C 1.1391(9) 1.0604(7) 0.95474(18) 0.037(2) Uani 1 1 d U . .
C56 C 1.2509(10) 1.0971(9) 0.9612(2) 0.053(3) Uani 1 1 d U . .
H56 H 1.2734 1.1520 0.9529 0.063 Uiso 1 1 calc R . .
C57 C 1.3314(10) 1.0550(9) 0.9798(2) 0.053(3) Uani 1 1 d U . .
H57 H 1.4076 1.0812 0.9843 0.064 Uiso 1 1 calc R . .
C58 C 1.2989(12) 0.9761(9) 0.9914(2) 0.061(3) Uani 1 1 d U . .
H58 H 1.3551 0.9452 1.0031 0.073 Uiso 1 1 calc R . .
C59 C 1.1860(11) 0.9400(8) 0.9865(2) 0.054(3) Uani 1 1 d U . .
H59 H 1.1632 0.8863 0.9956 0.065 Uiso 1 1 calc R . .
C60 C 1.1046(10) 0.9825(8) 0.96804(19) 0.044(3) Uani 1 1 d U . .
H60 H 1.0263 0.9581 0.9647 0.053 Uiso 1 1 calc R . .
C61 C 0.2780(11) 0.6151(9) 1.0002(2) 0.066(3) Uani 1 1 d U . .
H61 H 0.2888 0.6191 1.0213 0.079 Uiso 1 1 calc R . .
Cl1 Cl 0.3668(4) 0.6989(3) 0.98496(7) 0.1004(14) Uani 1 1 d U . .
Cl2 Cl 0.3190(5) 0.5105(3) 0.99024(9) 0.1188(17) Uani 1 1 d U . .
Cl3 Cl 0.1238(3) 0.6359(3) 0.99297(7) 0.0920(13) Uani 1 1 d U . .
C62 C 0.4187(10) 0.3394(7) 0.7901(2) 0.047(3) Uiso 1 1 d U . .
H62 H 0.3662 0.3041 0.8032 0.057 Uiso 1 1 calc R . .
Cl4 Cl 0.4606(4) 0.4375(3) 0.80672(8) 0.0924(13) Uani 1 1 d U . .
Cl5 Cl 0.5441(3) 0.2776(3) 0.78113(7) 0.0917(13) Uani 1 1 d U . .
Cl6 Cl 0.3353(3) 0.3643(2) 0.75878(5) 0.0612(10) Uani 1 1 d U . .
C63 C 0.5884(9) 0.3301(8) 0.9789(3) 0.085(5) Uiso 1 1 d DU . .
H63A H 0.6085 0.3752 0.9937 0.102 Uiso 0.637(8) 1 calc PR B 1
H63B H 0.5881 0.3862 0.9902 0.102 Uiso 0.363(8) 1 calc PR B 2
Cl7 Cl 0.6048(8) 0.3884(5) 0.94615(11) 0.116(3) Uani 0.637(8) 1 d PDU B 1
Cl8 Cl 0.4454(8) 0.3004(6) 0.9863(3) 0.141(4) Uani 0.637(8) 1 d PDU B 1
Cl9 Cl 0.7036(8) 0.2518(5) 0.98183(15) 0.117(3) Uani 0.637(8) 1 d PDU B 1
Cl7A Cl 0.4433(14) 0.3060(12) 0.9584(4) 0.144(6) Uani 0.363(8) 1 d PU B 2
Cl8A Cl 0.5920(14) 0.2291(8) 0.9995(3) 0.118(5) Uani 0.363(8) 1 d PDU B 2
Cl9A Cl 0.7066(11) 0.3185(12) 0.9557(2) 0.129(6) Uani 0.363(8) 1 d PDU B 2
C64 C 0.450(3) 0.5349(11) 0.8979(4) 0.050(10) Uani 0.233(6) 1 d PDU C 3
H64 H 0.5327 0.5466 0.8900 0.061 Uiso 0.233(6) 1 calc PR C 3
Cl10 Cl 0.4813(13) 0.4902(11) 0.9310(2) 0.071(5) Uani 0.233(6) 1 d PDU C 3
Cl11 Cl 0.3872(11) 0.4626(8) 0.8734(2) 0.051(4) Uani 0.233(6) 1 d PDU C 3
Cl12 Cl 0.3822(12) 0.6386(8) 0.8972(3) 0.066(5) Uani 0.233(6) 1 d PDU C 3

loop_
_atom_site_aniso_label
_atom_site_aniso_U_11
_atom_site_aniso_U_22
_atom_site_aniso_U_33
_atom_site_aniso_U_23
_atom_site_aniso_U_13
_atom_site_aniso_U_12
O1 0.060(5) 0.060(4) 0.024(4) -0.009(4) 0.006(3) 0.038(4)
O2 0.029(4) 0.074(5) 0.022(4) -0.002(4) 0.004(3) -0.004(4)
O3 0.030(4) 0.031(4) 0.042(4) 0.006(3) -0.008(3) -0.001(3)
O4 0.049(5) 0.043(4) 0.031(4) 0.010(3) 0.000(3) 0.009(4)
O5 0.065(5) 0.040(5) 0.038(4) 0.001(3) 0.011(4) 0.019(4)
O6 0.045(5) 0.041(4) 0.061(5) -0.024(4) -0.005(4) 0.000(4)
O7 0.046(4) 0.033(4) 0.031(4) -0.006(3) 0.007(3) -0.010(3)
O8 0.034(4) 0.044(4) 0.028(4) 0.005(3) 0.015(3) 0.007(4)
O9 0.068(5) 0.038(5) 0.027(4) -0.001(3) 0.021(4) 0.006(4)
O10 0.050(4) 0.029(4) 0.014(3) 0.002(3) 0.000(3) 0.003(4)
O11 0.027(4) 0.038(4) 0.033(4) 0.006(3) 0.009(3) 0.003(3)
O12 0.074(6) 0.035(5) 0.048(5) 0.008(4) -0.019(4) 0.004(4)
O13 0.055(4) 0.055(5) 0.028(4) 0.002(3) -0.012(3) 0.007(4)
N1 0.028(5) 0.033(4) 0.025(4) 0.004(3) 0.013(3) 0.013(4)
N2 0.027(4) 0.028(5) 0.025(4) -0.005(4) 0.002(3) -0.005(4)
N3 0.028(4) 0.033(5) 0.025(4) -0.001(3) 0.001(3) 0.007(4)
N4 0.037(5) 0.050(6) 0.048(5) -0.012(4) 0.005(4) 0.019(4)
N5 0.035(5) 0.026(5) 0.048(4) -0.010(3) -0.003(4) 0.000(4)
N6 0.030(4) 0.028(5) 0.025(4) -0.003(4) 0.008(3) 0.001(3)
N7 0.051(5) 0.036(5) 0.015(4) -0.003(3) 0.002(4) 0.005(4)
N8 0.052(5) 0.025(5) 0.013(4) -0.009(3) -0.003(4) 0.008(4)
N9 0.028(4) 0.034(5) 0.010(4) -0.008(3) 0.001(3) 0.003(4)
N10 0.030(4) 0.033(5) 0.026(4) -0.005(4) 0.006(3) 0.003(4)
C4 0.073(8) 0.105(10) 0.012(5) -0.015(6) 0.000(5) 0.047(8)
C5 0.032(6) 0.045(6) 0.025(6) 0.002(5) 0.006(4) 0.015(5)
C6 0.025(5) 0.036(5) 0.024(5) 0.000(4) 0.000(4) 0.007(5)
C7 0.047(7) 0.059(8) 0.032(6) -0.008(5) -0.013(5) 0.014(6)
C8 0.023(5) 0.027(5) 0.033(5) 0.000(4) -0.004(4) 0.001(4)
C9 0.036(5) 0.030(6) 0.018(4) 0.007(4) 0.002(4) -0.002(5)
C10 0.042(6) 0.045(7) 0.032(5) 0.001(5) 0.011(4) -0.010(5)
C11 0.077(8) 0.082(9) 0.018(5) 0.009(6) 0.005(5) -0.005(7)
C12 0.054(6) 0.058(8) 0.022(5) -0.003(5) -0.007(4) -0.002(6)
C13 0.031(5) 0.048(6) 0.019(4) -0.002(4) -0.002(4) 0.000(5)
C14 0.032(5) 0.042(6) 0.023(5) 0.002(5) -0.002(4) 0.006(5)
C15 0.039(6) 0.049(6) 0.035(6) 0.001(4) 0.007(4) 0.012(5)
C16 0.039(7) 0.062(8) 0.064(8) 0.002(6) 0.017(5) 0.001(6)
C17 0.032(5) 0.041(6) 0.020(5) 0.008(4) 0.013(4) 0.009(4)
C18 0.067(6) 0.047(7) 0.027(5) -0.007(4) -0.002(4) 0.003(6)
C19 0.094(9) 0.074(9) 0.045(6) 0.007(6) -0.016(6) 0.014(7)
C20 0.119(11) 0.116(12) 0.060(8) 0.017(7) -0.049(8) -0.013(9)
C21 0.070(7) 0.079(9) 0.052(6) -0.018(6) -0.020(6) 0.021(6)
C22 0.045(6) 0.044(6) 0.045(5) -0.018(4) -0.011(5) 0.024(5)
C23 0.028(6) 0.034(6) 0.039(5) -0.010(4) -0.001(5) 0.008(5)
C24 0.033(5) 0.036(6) 0.049(5) 0.000(4) 0.017(5) -0.008(4)
C25 0.050(7) 0.042(7) 0.052(6) -0.004(5) 0.030(6) 0.004(5)
C26 0.036(6) 0.053(8) 0.105(10) -0.006(7) 0.016(6) 0.001(5)
C27 0.038(4) 0.029(5) 0.020(5) -0.005(5) 0.009(4) -0.004(4)
C28 0.041(4) 0.027(6) 0.015(4) 0.002(4) 0.001(4) 0.007(4)
C29 0.056(6) 0.038(7) 0.024(5) -0.008(5) -0.003(4) 0.007(5)
C30 0.052(6) 0.063(8) 0.028(5) 0.006(6) -0.010(5) 0.006(6)
C31 0.037(5) 0.078(8) 0.026(5) -0.006(6) -0.005(4) 0.003(6)
C32 0.032(5) 0.058(7) 0.023(4) 0.001(4) 0.002(4) -0.012(5)
C33 0.022(5) 0.044(6) 0.015(4) 0.001(4) 0.006(4) -0.001(5)
C35 0.102(9) 0.035(7) 0.008(5) 0.002(4) 0.004(5) -0.015(6)
C36 0.062(8) 0.053(8) 0.031(6) -0.004(5) 0.022(5) -0.010(6)
C38 0.051(5) 0.025(6) 0.025(5) -0.005(4) -0.003(4) 0.009(5)
C39 0.062(6) 0.047(7) 0.020(5) 0.000(4) -0.019(5) -0.006(5)
C40 0.051(6) 0.087(10) 0.058(7) 0.009(7) -0.029(6) -0.011(6)
C41 0.042(5) 0.039(7) 0.051(6) 0.005(5) -0.009(5) 0.004(5)
C42 0.033(5) 0.034(5) 0.023(4) -0.011(4) -0.005(4) 0.014(4)
C43 0.030(5) 0.022(5) 0.015(5) -0.002(4) 0.009(4) 0.004(4)
C44 0.030(5) 0.028(5) 0.020(5) -0.002(4) -0.003(3) 0.002(4)
C46 0.033(5) 0.046(7) 0.012(5) 0.005(4) -0.007(4) 0.001(5)
C45 0.028(5) 0.047(7) 0.011(5) 0.002(4) -0.007(4) 0.008(5)
C47 0.022(5) 0.039(5) 0.010(4) 0.008(4) -0.005(3) 0.013(4)
C48 0.035(5) 0.051(7) 0.026(5) -0.013(5) 0.003(4) 0.013(5)
C49 0.029(5) 0.080(9) 0.033(5) -0.020(6) 0.002(4) 0.007(6)
C50 0.056(6) 0.101(11) 0.048(7) -0.003(7) 0.021(6) 0.001(7)
C51 0.073(7) 0.074(9) 0.023(5) -0.013(5) 0.008(5) 0.016(7)
C52 0.042(5) 0.047(7) 0.024(5) 0.005(5) -0.006(4) 0.011(4)
C53 0.063(6) 0.044(7) 0.015(5) -0.002(5) -0.012(4) 0.001(5)
C54 0.067(7) 0.055(7) 0.038(6) -0.007(5) -0.026(5) 0.004(6)
C55 0.045(5) 0.057(7) 0.009(5) -0.002(4) -0.003(4) 0.000(5)
C56 0.047(6) 0.075(8) 0.037(6) 0.013(6) -0.006(5) -0.012(5)
C57 0.028(6) 0.087(9) 0.044(7) 0.020(6) 0.000(5) -0.002(6)
C58 0.063(7) 0.078(8) 0.041(7) 0.018(6) -0.017(6) 0.002(6)
C59 0.066(7) 0.068(8) 0.029(6) 0.012(5) -0.018(6) -0.004(6)
C60 0.054(6) 0.064(7) 0.015(5) 0.003(5) -0.008(5) -0.008(5)
C61 0.070(7) 0.108(8) 0.019(6) -0.014(6) -0.012(5) 0.006(7)
Cl1 0.082(3) 0.163(4) 0.055(2) 0.022(2) 0.011(2) -0.012(3)
Cl2 0.127(4) 0.135(4) 0.095(3) -0.056(3) -0.055(3) 0.037(3)
Cl3 0.064(2) 0.162(4) 0.050(2) -0.027(2) -0.0117(18) -0.002(2)
Cl4 0.107(3) 0.096(3) 0.074(2) 0.011(2) -0.046(2) -0.049(3)
Cl5 0.0353(18) 0.173(4) 0.067(2) 0.008(2) 0.0162(16) 0.013(2)
Cl6 0.0429(17) 0.114(3) 0.0272(15) 0.0091(16) -0.0071(13) -0.0171(19)
Cl7 0.165(8) 0.145(7) 0.039(3) -0.005(4) 0.007(4) 0.010(5)
Cl8 0.120(6) 0.109(6) 0.195(10) 0.003(7) 0.000(7) -0.040(5)
Cl9 0.160(7) 0.097(5) 0.096(6) -0.022(4) -0.002(5) 0.015(5)
Cl7A 0.111(9) 0.178(15) 0.143(14) -0.046(11) -0.028(10) 0.001(10)
Cl8A 0.139(12) 0.100(10) 0.116(10) -0.013(7) 0.001(8) -0.040(8)
Cl9A 0.109(9) 0.225(17) 0.053(7) 0.002(9) 0.002(6) 0.003(10)
C64 0.04(3) 0.06(2) 0.06(2) 0.009(16) -0.02(2) 0.01(2)
Cl10 0.062(10) 0.117(13) 0.034(7) 0.004(7) 0.002(6) 0.002(9)
Cl11 0.054(8) 0.051(8) 0.047(7) 0.004(6) -0.002(6) 0.009(6)
Cl12 0.053(9) 0.044(8) 0.100(11) -0.017(7) -0.013(8) 0.004(7)

loop_
_atom_type_symbol
_atom_type_description
_atom_type_scat_dispersion_real
_atom_type_scat_dispersion_imag
_atom_type_scat_source
C C 0.0033 0.0016 'International Tables Vol C Tables 4.2.6.8 and 6.1.1.4'
H H 0.0000 0.0000 'International Tables Vol C Tables 4.2.6.8 and 6.1.1.4'
N N 0.0061 0.0033 'International Tables Vol C Tables 4.2.6.8 and 6.1.1.4'
O O 0.0106 0.0060 'International Tables Vol C Tables 4.2.6.8 and 6.1.1.4'
Cl Cl 0.1484 0.1585 'International Tables Vol C Tables 4.2.6.8 and 6.1.1.4'

loop_
_geom_angle_atom_site_label_1
_geom_angle_atom_site_label_2
_geom_angle_atom_site_label_3
_geom_angle
C5 O1 C4 120.4(8)
C53 O13 C54 117.0(9)
C5 N1 C6 121.5(8)
C5 N1 H1 119.3
C6 N1 H1 119.3
C8 N2 C9 124.5(8)
C8 N2 H2 117.7
C9 N2 H2 117.7
C14 N3 C15 120.5(8)
C14 N3 H3 119.8
C15 N3 H3 119.8
C17 N4 C18 122.3(9)
C17 N4 H4 118.8
C18 N4 H4 118.8
C23 N5 C24 122.2(8)
C23 N5 H5 118.9
C24 N5 H5 118.9
C27 N6 C28 122.4(8)
C27 N6 H6 118.8
C28 N6 H6 118.8
C33 N7 C34 125.8(9)
C33 N7 H7 117.1
C34 N7 H7 117.1
C37 N8 C38 123.6(8)
C37 N8 H8 118.2
C38 N8 H8 118.2
C43 N9 C44 124.7(8)
C43 N9 H9 117.6
C44 N9 H9 117.6
C47 N10 C48 123.2(9)
C47 N10 H10 118.4
C48 N10 H10 118.4
C4 C1 H1A 109.5
C4 C1 H1B 109.5
C4 C1 H1C 109.5
C4 C2 H2A 109.5
C4 C2 H2B 109.5
C4 C2 H2C 109.5
C4 C3 H3A 109.5
C4 C3 H3B 109.5
C4 C3 H3C 109.5
C4 C1A H1D 109.5
C4 C1A H1E 109.5
H1D C1A H1E 109.5
C4 C1A H1F 109.5
H1D C1A H1F 109.5
H1E C1A H1F 109.5
C4 C2A H2D 109.5
C4 C2A H2E 109.5
H2D C2A H2E 109.5
C4 C2A H2F 109.5
H2D C2A H2F 109.5
H2E C2A H2F 109.5
C4 C3A H3D 109.5
C4 C3A H3E 109.5
H3D C3A H3E 109.5
C4 C3A H3F 109.5
H3D C3A H3F 109.5
H3E C3A H3F 109.5
C1 C4 O1 111.3(12)
C1 C4 C2A 89.1(13)
O1 C4 C2A 106.9(17)
C1 C4 C3 115.4(11)
O1 C4 C3 109.3(12)
C2A C4 C3 123.3(17)
C1 C4 C3A 129.2(15)
O1 C4 C3A 105.2(12)
C2A C4 C3A 112.9(11)
C3 C4 C3A 15.2(12)
C1 C4 C2 111.8(10)
O1 C4 C2 95.8(10)
C2A C4 C2 22.8(12)
C3 C4 C2 111.5(9)
C3A C4 C2 98.0(12)
C1 C4 C1A 24.0(11)
O1 C4 C1A 109.7(12)
C2A C4 C1A 111.8(11)
C3 C4 C1A 95.1(12)
C3A C4 C1A 110.1(10)
C2 C4 C1A 134.5(12)
O2 C5 O1 127.3(9)
O2 C5 N1 123.5(10)
O1 C5 N1 109.1(9)
N1 C6 C8 109.0(7)
N1 C6 C7 112.7(8)
C8 C6 C7 112.9(8)
N1 C6 H6A 107.3
C8 C6 H6A 107.3
C7 C6 H6A 107.3
C6 C7 H7A 109.5
C6 C7 H7B 109.5
H7A C7 H7B 109.5
C6 C7 H7C 109.5
H7A C7 H7C 109.5
H7B C7 H7C 109.5
O3 C8 N2 122.6(9)
O3 C8 C6 120.0(8)
N2 C8 C6 117.4(9)
N2 C9 C13 113.8(8)
N2 C9 C10 117.1(8)
C13 C9 C10 102.0(8)
N2 C9 H9A 107.8
C13 C9 H9A 107.8
C10 C9 H9A 107.8
C11 C10 C9 100.7(8)
C11 C10 H10A 111.6
C9 C10 H10A 111.6
C11 C10 H10B 111.6
C9 C10 H10B 111.6
H10A C10 H10B 109.4
C10 C11 C12 109.0(8)
C10 C11 H11A 109.9
C12 C11 H11A 109.9
C10 C11 H11B 109.9
C12 C11 H11B 109.9
H11A C11 H11B 108.3
C11 C12 C13 103.4(8)
C11 C12 H12A 111.1
C13 C12 H12A 111.1
C11 C12 H12B 111.1
C13 C12 H12B 111.1
H12A C12 H12B 109.0
C9 C13 C14 112.6(8)
C9 C13 C12 103.6(8)
C14 C13 C12 114.2(9)
C9 C13 H13 108.7
C14 C13 H13 108.7
C12 C13 H13 108.7
O4 C14 N3 121.9(9)
O4 C14 C13 120.8(9)
N3 C14 C13 117.3(9)
N3 C15 C16 109.1(9)
N3 C15 C17 113.9(8)
C16 C15 C17 110.3(8)
N3 C15 H15 107.8
C16 C15 H15 107.8
C17 C15 H15 107.8
C15 C16 H16A 109.5
C15 C16 H16B 109.5
H16A C16 H16B 109.5
C15 C16 H16C 109.5
H16A C16 H16C 109.5
H16B C16 H16C 109.5
O5 C17 N4 125.6(10)
O5 C17 C15 117.5(9)
N4 C17 C15 116.8(9)
N4 C18 C22 113.1(8)
N4 C18 C19 114.1(10)
C22 C18 C19 101.9(9)
N4 C18 H18 109.2
C22 C18 H18 109.2
C19 C18 H18 109.2
C20 C19 C18 106.0(11)
C20 C19 H19A 110.5
C18 C19 H19A 110.5
C20 C19 H19B 110.5
C18 C19 H19B 110.5
H19A C19 H19B 108.7
C19 C20 C21 108.2(11)
C19 C20 H20A 110.1
C21 C20 H20A 110.1
C19 C20 H20B 110.1
C21 C20 H20B 110.1
H20A C20 H20B 108.4
C20 C21 C22 103.5(11)
C20 C21 H21A 111.1
C22 C21 H21A 111.1
C20 C21 H21B 111.1
C22 C21 H21B 111.1
H21A C21 H21B 109.0
C21 C22 C18 102.9(9)
C21 C22 C23 111.4(10)
C18 C22 C23 110.8(8)
C21 C22 H22 110.5
C18 C22 H22 110.5
C23 C22 H22 110.5
O6 C23 N5 121.7(10)
O6 C23 C22 123.1(9)
N5 C23 C22 115.2(9)
N5 C24 C26 109.6(9)
N5 C24 C25 105.5(8)
C26 C24 C25 113.2(9)
N5 C24 C27 110.5(8)
C26 C24 C27 111.1(9)
C25 C24 C27 106.8(9)
C24 C25 H25A 109.5
C24 C25 H25B 109.5
H25A C25 H25B 109.5
C24 C25 H25C 109.5
H25A C25 H25C 109.5
H25B C25 H25C 109.5
C24 C26 H26A 109.5
C24 C26 H26B 109.5
H26A C26 H26B 109.5
C24 C26 H26C 109.5
H26A C26 H26C 109.5
H26B C26 H26C 109.5
O7 C27 N6 125.5(9)
O7 C27 C24 117.3(9)
N6 C27 C24 117.0(9)
N6 C28 C32 116.6(8)
N6 C28 C29 114.1(8)
C32 C28 C29 102.7(8)
N6 C28 H28 107.7
C32 C28 H28 107.7
C29 C28 H28 107.7
C30 C29 C28 103.5(8)
C30 C29 H29A 111.1
C28 C29 H29A 111.1
C30 C29 H29B 111.1
C28 C29 H29B 111.1
H29A C29 H29B 109.0
C29 C30 C31 106.2(8)
C29 C30 H30A 110.5
C31 C30 H30A 110.5
C29 C30 H30B 110.5
C31 C30 H30B 110.5
H30A C30 H30B 108.7
C32 C31 C30 106.9(8)
C32 C31 H31A 110.3
C30 C31 H31A 110.3
C32 C31 H31B 110.3
C30 C31 H31B 110.3
H31A C31 H31B 108.6
C33 C32 C31 113.4(9)
C33 C32 C28 113.1(8)
C31 C32 C28 106.4(8)
C33 C32 H32 107.9
C31 C32 H32 107.9
C28 C32 H32 107.9
O8 C33 N7 120.0(9)
O8 C33 C32 121.2(9)
N7 C33 C32 118.6(9)
N7 C34 C35 108.1(8)
N7 C34 C36 108.2(8)
C35 C34 C36 109.8(9)
N7 C34 C37 113.6(8)
C35 C34 C37 108.1(8)
C36 C34 C37 108.9(8)
C34 C35 H35A 109.5
C34 C35 H35B 109.5
H35A C35 H35B 109.5
C34 C35 H35C 109.5
H35A C35 H35C 109.5
H35B C35 H35C 109.5
C34 C36 H36A 109.5
C34 C36 H36B 109.5
H36A C36 H36B 109.5
C34 C36 H36C 109.5
H36A C36 H36C 109.5
H36B C36 H36C 109.5
O9 C37 N8 122.6(9)
O9 C37 C34 121.7(9)
N8 C37 C34 115.3(9)
N8 C38 C42 113.5(8)
N8 C38 C39 115.1(8)
C42 C38 C39 103.4(8)
N8 C38 H38 108.2
C42 C38 H38 108.2
C39 C38 H38 108.2
C40 C39 C38 103.6(8)
C40 C39 H39A 111.0
C38 C39 H39A 111.0
C40 C39 H39B 111.0
C38 C39 H39B 111.0
H39A C39 H39B 109.0
C39 C40 C41 105.5(9)
C39 C40 H40A 110.6
C41 C40 H40A 110.6
C39 C40 H40B 110.6
C41 C40 H40B 110.6
H40A C40 H40B 108.8
C42 C41 C40 106.8(9)
C42 C41 H41A 110.4
C40 C41 H41A 110.4
C42 C41 H41B 110.4
C40 C41 H41B 110.4
H41A C41 H41B 108.6
C43 C42 C41 112.6(9)
C43 C42 C38 110.8(8)
C41 C42 C38 104.5(8)
C43 C42 H42 109.6
C41 C42 H42 109.6
C38 C42 H42 109.6
O10 C43 N9 120.8(8)
O10 C43 C42 122.8(8)
N9 C43 C42 116.4(8)
N9 C44 C45 108.4(7)
N9 C44 C46 109.0(8)
C45 C44 C46 110.9(7)
N9 C44 C47 110.1(7)
C45 C44 C47 110.4(8)
C46 C44 C47 108.0(8)
C44 C46 H46A 109.5
C44 C46 H46B 109.5
H46A C46 H46B 109.5
C44 C46 H46C 109.5
H46A C46 H46C 109.5
H46B C46 H46C 109.5
C44 C45 H45A 109.5
C44 C45 H45B 109.5
H45A C45 H45B 109.5
C44 C45 H45C 109.5
H45A C45 H45C 109.5
H45B C45 H45C 109.5
O11 C47 N10 122.7(9)
O11 C47 C44 121.7(8)
N10 C47 C44 115.4(9)
N10 C48 C49 112.6(9)
N10 C48 C52 112.0(8)
C49 C48 C52 101.8(8)
N10 C48 H48 110.1
C49 C48 H48 110.1
C52 C48 H48 110.1
C48 C49 C50 106.7(9)
C48 C49 H49A 110.4
C50 C49 H49A 110.4
C48 C49 H49B 110.4
C50 C49 H49B 110.4
H49A C49 H49B 108.6
C51 C50 C49 106.3(9)
C51 C50 H50A 110.5
C49 C50 H50A 110.5
C51 C50 H50B 110.5
C49 C50 H50B 110.5
H50A C50 H50B 108.7
C50 C51 C52 104.4(8)
C50 C51 H51A 110.9
C52 C51 H51A 110.9
C50 C51 H51B 110.9
C52 C51 H51B 110.9
H51A C51 H51B 108.9
C53 C52 C51 113.9(9)
C53 C52 C48 113.5(8)
C51 C52 C48 102.7(8)
C53 C52 H52 108.8
C51 C52 H52 108.8
C48 C52 H52 108.8
O12 C53 O13 124.3(10)
O12 C53 C52 124.1(10)
O13 C53 C52 111.6(9)
O13 C54 C55 111.6(10)
O13 C54 H54A 109.3
C55 C54 H54A 109.3
O13 C54 H54B 109.3
C55 C54 H54B 109.3
H54A C54 H54B 108.0
C56 C55 C60 119.0(10)
C56 C55 C54 119.3(11)
C60 C55 C54 121.7(10)
C55 C56 C57 121.3(11)
C55 C56 H56 119.3
C57 C56 H56 119.3
C58 C57 C56 118.8(11)
C58 C57 H57 120.6
C56 C57 H57 120.6
C57 C58 C59 121.2(11)
C57 C58 H58 119.4
C59 C58 H58 119.4
C58 C59 C60 120.0(11)
C58 C59 H59 120.0
C60 C59 H59 120.0
C55 C60 C59 119.5(11)
C55 C60 H60 120.3
C59 C60 H60 120.3
Cl2 C61 Cl1 114.0(7)
Cl2 C61 Cl3 111.5(7)
Cl1 C61 Cl3 109.4(7)
Cl2 C61 H61 107.2
Cl1 C61 H61 107.2
Cl3 C61 H61 107.2
Cl5 C62 Cl4 111.1(6)
Cl5 C62 Cl6 109.1(6)
Cl4 C62 Cl6 109.4(6)
Cl5 C62 H62 109.1
Cl4 C62 H62 109.1
Cl6 C62 H62 109.1
Cl8 C63 Cl9A 145.5(12)
Cl8 C63 Cl9 119.2(8)
Cl9A C63 Cl9 54.8(7)
Cl8 C63 Cl7 114.1(8)
Cl9A C63 Cl7 54.7(6)
Cl9 C63 Cl7 109.2(7)
Cl8 C63 Cl8A 71.5(7)
Cl9A C63 Cl8A 103.8(9)
Cl9 C63 Cl8A 50.8(6)
Cl7 C63 Cl8A 151.3(10)
Cl8 C63 Cl7A 42.6(7)
Cl9A C63 Cl7A 107.4(10)
Cl9 C63 Cl7A 121.6(10)
Cl7 C63 Cl7A 75.0(8)
Cl8A C63 Cl7A 97.4(10)
Cl8 C63 H63A 104.2
Cl9A C63 H63A 110.2
Cl9 C63 H63A 104.2
Cl7 C63 H63A 104.2
Cl8A C63 H63A 101.3
Cl7A C63 H63A 132.1
Cl8 C63 H63B 96.4
Cl9A C63 H63B 115.4
Cl9 C63 H63B 122.3
Cl7 C63 H63B 92.4
Cl8A C63 H63B 115.4
Cl7A C63 H63B 115.4
H63A C63 H63B 18.7
Cl11 C64 Cl10 115.7(14)
Cl11 C64 Cl12 112.5(13)
Cl10 C64 Cl12 117.1(15)
Cl11 C64 H64 103.0
Cl10 C64 H64 103.0
Cl12 C64 H64 103.0

loop_
_geom_bond_atom_site_label_1
_geom_bond_atom_site_label_2
_geom_bond_distance
_geom_bond_publ_flag
O1 C5 1.345(12) ?
O1 C4 1.524(12) ?
O2 C5 1.221(12) ?
O3 C8 1.246(11) ?
O4 C14 1.234(11) ?
O5 C17 1.213(11) ?
O6 C23 1.220(11) ?
O7 C27 1.211(11) ?
O8 C33 1.260(11) ?
O9 C37 1.202(11) ?
O10 C43 1.235(10) ?
O11 C47 1.235(11) ?
O12 C53 1.237(12) ?
O13 C53 1.331(12) ?
O13 C54 1.419(13) ?
N1 C5 1.352(12) ?
N1 C6 1.460(11) ?
N1 H1 0.8800 ?
N2 C8 1.303(11) ?
N2 C9 1.442(11) ?
N2 H2 0.8800 ?
N3 C14 1.324(12) ?
N3 C15 1.475(12) ?
N3 H3 0.8800 ?
N4 C17 1.314(12) ?
N4 C18 1.441(13) ?
N4 H4 0.8800 ?
N5 C23 1.382(12) ?
N5 C24 1.462(13) ?
N5 H5 0.8800 ?
N6 C27 1.330(12) ?
N6 C28 1.422(12) ?
N6 H6 0.8800 ?
N7 C33 1.344(12) ?
N7 C34 1.465(12) ?
N7 H7 0.8800 ?
N8 C37 1.331(12) ?
N8 C38 1.453(13) ?
N8 H8 0.8800 ?
N9 C43 1.350(11) ?
N9 C44 1.463(11) ?
N9 H9 0.8800 ?
N10 C47 1.341(12) ?
N10 C48 1.456(12) ?
N10 H10 0.8800 ?
C1 C4 1.513(13) ?
C1 H1A 0.9800 ?
C1 H1B 0.9800 ?
C1 H1C 0.9800 ?
C2 C4 1.586(13) ?
C2 H2A 0.9800 ?
C2 H2B 0.9800 ?
C2 H2C 0.9800 ?
C3 C4 1.547(13) ?
C3 H3A 0.9800 ?
C3 H3B 0.9800 ?
C3 H3C 0.9800 ?
C1A C4 1.587(13) ?
C1A H1D 0.9800 ?
C1A H1E 0.9800 ?
C1A H1F 0.9800 ?
C2A C4 1.526(14) ?
C2A H2D 0.9800 ?
C2A H2E 0.9800 ?
C2A H2F 0.9800 ?
C3A C4 1.557(13) ?
C3A H3D 0.9800 ?
C3A H3E 0.9800 ?
C3A H3F 0.9800 ?
C6 C8 1.542(13) ?
C6 C7 1.546(13) ?
C6 H6A 1.0000 ?
C7 H7A 0.9800 ?
C7 H7B 0.9800 ?
C7 H7C 0.9800 ?
C9 C13 1.508(13) ?
C9 C10 1.539(13) ?
C9 H9A 1.0000 ?
C10 C11 1.452(14) ?
C10 H10A 0.9900 ?
C10 H10B 0.9900 ?
C11 C12 1.509(15) ?
C11 H11A 0.9900 ?
C11 H11B 0.9900 ?
C12 C13 1.555(13) ?
C12 H12A 0.9900 ?
C12 H12B 0.9900 ?
C13 C14 1.524(14) ?
C13 H13 1.0000 ?
C15 C16 1.504(14) ?
C15 C17 1.532(14) ?
C15 H15 1.0000 ?
C16 H16A 0.9800 ?
C16 H16B 0.9800 ?
C16 H16C 0.9800 ?
C18 C22 1.535(15) ?
C18 C19 1.570(15) ?
C18 H18 1.0000 ?
C19 C20 1.488(19) ?
C19 H19A 0.9900 ?
C19 H19B 0.9900 ?
C20 C21 1.517(18) ?
C20 H20A 0.9900 ?
C20 H20B 0.9900 ?
C21 C22 1.529(15) ?
C21 H21A 0.9900 ?
C21 H21B 0.9900 ?
C22 C23 1.555(15) ?
C22 H22 1.0000 ?
C24 C26 1.496(15) ?
C24 C25 1.530(14) ?
C24 C27 1.577(14) ?
C25 H25A 0.9800 ?
C25 H25B 0.9800 ?
C25 H25C 0.9800 ?
C26 H26A 0.9800 ?
C26 H26B 0.9800 ?
C26 H26C 0.9800 ?
C28 C32 1.513(13) ?
C28 C29 1.554(13) ?
C28 H28 1.0000 ?
C29 C30 1.490(14) ?
C29 H29A 0.9900 ?
C29 H29B 0.9900 ?
C30 C31 1.527(13) ?
C30 H30A 0.9900 ?
C30 H30B 0.9900 ?
C31 C32 1.497(14) ?
C31 H31A 0.9900 ?
C31 H31B 0.9900 ?
C32 C33 1.493(13) ?
C32 H32 1.0000 ?
C34 C35 1.504(14) ?
C34 C36 1.524(14) ?
C34 C37 1.525(14) ?
C35 H35A 0.9800 ?
C35 H35B 0.9800 ?
C35 H35C 0.9800 ?
C36 H36A 0.9800 ?
C36 H36B 0.9800 ?
C36 H36C 0.9800 ?
C38 C42 1.537(13) ?
C38 C39 1.539(14) ?
C38 H38 1.0000 ?
C39 C40 1.489(16) ?
C39 H39A 0.9900 ?
C39 H39B 0.9900 ?
C40 C41 1.553(15) ?
C40 H40A 0.9900 ?
C40 H40B 0.9900 ?
C41 C42 1.524(14) ?
C41 H41A 0.9900 ?
C41 H41B 0.9900 ?
C42 C43 1.514(13) ?
C42 H42 1.0000 ?
C44 C45 1.498(13) ?
C44 C46 1.520(13) ?
C44 C47 1.526(13) ?
C46 H46A 0.9800 ?
C46 H46B 0.9800 ?
C46 H46C 0.9800 ?
C45 H45A 0.9800 ?
C45 H45B 0.9800 ?
C45 H45C 0.9800 ?
C48 C49 1.520(14) ?
C48 C52 1.561(13) ?
C48 H48 1.0000 ?
C49 C50 1.551(14) ?
C49 H49A 0.9900 ?
C49 H49B 0.9900 ?
C50 C51 1.517(17) ?
C50 H50A 0.9900 ?
C50 H50B 0.9900 ?
C51 C52 1.540(14) ?
C51 H51A 0.9900 ?
C51 H51B 0.9900 ?
C52 C53 1.522(15) ?
C52 H52 1.0000 ?
C54 C55 1.465(14) ?
C54 H54A 0.9900 ?
C54 H54B 0.9900 ?
C55 C56 1.383(15) ?
C55 C60 1.383(14) ?
C56 C57 1.397(15) ?
C56 H56 0.9500 ?
C57 C58 1.356(16) ?
C57 H57 0.9500 ?
C58 C59 1.375(16) ?
C58 H58 0.9500 ?
C59 C60 1.402(15) ?
C59 H59 0.9500 ?
C60 H60 0.9500 ?
C61 Cl2 1.706(14) yes
C61 Cl1 1.750(14) yes
C61 Cl3 1.758(12) yes
C61 H61 1.0000 ?
C62 Cl5 1.718(11) yes
C62 Cl4 1.736(11) yes
C62 Cl6 1.774(11) yes
C62 H62 1.0000 ?
C63 Cl8 1.672(11) yes
C63 Cl9A 1.705(12) yes
C63 Cl9 1.737(11) yes
C63 Cl7 1.782(10) yes
C63 Cl8A 1.804(12) yes
C63 Cl7A 1.898(19) yes
C63 H63A 1.0000 ?
C63 H63B 1.0000 ?
C64 Cl11 1.731(15) yes
C64 Cl10 1.732(15) yes
C64 Cl12 1.733(15) yes
C64 H64 1.0000 ?

loop_
_geom_hbond_atom_site_label_D
_geom_hbond_atom_site_label_H
_geom_hbond_atom_site_label_A
_geom_hbond_distance_DH
_geom_hbond_distance_HA
_geom_hbond_distance_DA
_geom_hbond_angle_DHA
_geom_hbond_site_symmetry_A
N1 H1 O10 0.88 1.93 2.756(10) 155.7 1_545
N2 H2 O11 0.88 2.38 3.161(10) 148.4 1_545
N3 H3 O11 0.88 2.20 3.048(10) 160.5 1_545
N5 H5 O3 0.88 2.13 2.923(10) 150.1 .
N6 H6 O4 0.88 2.16 2.967(11) 152.0 .
N7 H7 O5 0.88 2.06 2.912(11) 163.2 .
N8 H8 O6 0.88 2.11 2.895(10) 148.3 .
N9 H9 O7 0.88 1.98 2.803(10) 154.9 .
N10 H10 O8 0.88 2.16 3.026(11) 167.8 .

loop_
_geom_torsion_atom_site_label_1
_geom_torsion_atom_site_label_2
_geom_torsion_atom_site_label_3
_geom_torsion_atom_site_label_4
_geom_torsion
C5 O1 C4 C1 75.4(15)
C5 O1 C4 C2A 171.2(15)
C5 O1 C4 C3 -53.2(14)
C5 O1 C4 C3A -68.5(14)
C5 O1 C4 C2 -168.4(12)
C5 O1 C4 C1A 49.8(15)
C4 O1 C5 O2 -2.3(15)
C4 O1 C5 N1 174.7(7)
C6 N1 C5 O2 -0.3(14)
C6 N1 C5 O1 -177.5(7)
C5 N1 C6 C8 53.8(11)
C5 N1 C6 C7 -72.3(11)
C9 N2 C8 O3 5.5(14)
C9 N2 C8 C6 -176.7(8)
N1 C6 C8 O3 -127.3(9)
C7 C6 C8 O3 -1.4(12)
N1 C6 C8 N2 54.8(11)
C7 C6 C8 N2 -179.2(8)
C8 N2 C9 C13 -138.9(9)
C8 N2 C9 C10 102.3(11)
N2 C9 C10 C11 171.0(9)
C13 C9 C10 C11 46.0(10)
C9 C10 C11 C12 -36.1(12)
C10 C11 C12 C13 12.5(13)
N2 C9 C13 C14 70.4(11)
C10 C9 C13 C14 -162.5(8)
N2 C9 C13 C12 -165.7(8)
C10 C9 C13 C12 -38.6(10)
C11 C12 C13 C9 17.0(11)
C11 C12 C13 C14 139.9(10)
C15 N3 C14 O4 10.4(14)
C15 N3 C14 C13 -172.7(8)
C9 C13 C14 O4 73.8(12)
C12 C13 C14 O4 -44.0(13)
C9 C13 C14 N3 -103.2(10)
C12 C13 C14 N3 139.0(9)
C14 N3 C15 C16 163.7(9)
C14 N3 C15 C17 -72.6(11)
C18 N4 C17 O5 -0.5(15)
C18 N4 C17 C15 -177.1(9)
N3 C15 C17 O5 150.7(9)
C16 C15 C17 O5 -86.3(11)
N3 C15 C17 N4 -32.5(12)
C16 C15 C17 N4 90.5(11)
C17 N4 C18 C22 -124.5(10)
C17 N4 C18 C19 119.7(11)
N4 C18 C19 C20 148.6(12)
C22 C18 C19 C20 26.3(13)
C18 C19 C20 C21 -2.2(16)
C19 C20 C21 C22 -23.0(15)
C20 C21 C22 C18 39.5(13)
C20 C21 C22 C23 158.3(11)
N4 C18 C22 C21 -163.2(9)
C19 C18 C22 C21 -40.2(11)
N4 C18 C22 C23 77.7(11)
C19 C18 C22 C23 -159.4(9)
C24 N5 C23 O6 12.2(15)
C24 N5 C23 C22 -168.9(8)
C21 C22 C23 O6 -48.7(14)
C18 C22 C23 O6 65.2(13)
C21 C22 C23 N5 132.4(10)
C18 C22 C23 N5 -113.6(10)
C23 N5 C24 C26 67.8(11)
C23 N5 C24 C25 -170.0(9)
C23 N5 C24 C27 -55.0(12)
C28 N6 C27 O7 2.4(14)
C28 N6 C27 C24 -172.6(8)
N5 C24 C27 O7 140.7(9)
C26 C24 C27 O7 18.9(12)
C25 C24 C27 O7 -105.0(10)
N5 C24 C27 N6 -43.8(11)
C26 C24 C27 N6 -165.6(9)
C25 C24 C27 N6 70.4(10)
C27 N6 C28 C32 -124.6(9)
C27 N6 C28 C29 115.9(9)
N6 C28 C29 C30 165.2(8)
C32 C28 C29 C30 38.1(10)
C28 C29 C30 C31 -30.6(12)
C29 C30 C31 C32 11.5(13)
C30 C31 C32 C33 138.0(9)
C30 C31 C32 C28 13.0(12)
N6 C28 C32 C33 78.1(12)
C29 C28 C32 C33 -156.4(9)
N6 C28 C32 C31 -156.7(9)
C29 C28 C32 C31 -31.3(11)
C34 N7 C33 O8 6.6(14)
C34 N7 C33 C32 -169.5(9)
C31 C32 C33 O8 -52.9(12)
C28 C32 C33 O8 68.4(12)
C31 C32 C33 N7 123.2(10)
C28 C32 C33 N7 -115.6(10)
C33 N7 C34 C35 -175.8(9)
C33 N7 C34 C36 65.3(12)
C33 N7 C34 C37 -55.8(12)
C38 N8 C37 O9 1.3(14)
C38 N8 C37 C34 -171.2(8)
N7 C34 C37 O9 149.9(9)
C35 C34 C37 O9 -90.1(11)
C36 C34 C37 O9 29.2(13)
N7 C34 C37 N8 -37.5(12)
C35 C34 C37 N8 82.5(10)
C36 C34 C37 N8 -158.1(8)
C37 N8 C38 C42 -135.2(9)
C37 N8 C38 C39 106.0(10)
N8 C38 C39 C40 165.2(9)
C42 C38 C39 C40 40.8(10)
C38 C39 C40 C41 -32.9(12)
C39 C40 C41 C42 12.9(13)
C40 C41 C42 C43 132.8(9)
C40 C41 C42 C38 12.4(12)
N8 C38 C42 C43 80.8(10)
C39 C38 C42 C43 -153.9(8)
N8 C38 C42 C41 -157.7(8)
C39 C38 C42 C41 -32.3(10)
C44 N9 C43 O10 7.3(13)
C44 N9 C43 C42 -175.5(8)
C41 C42 C43 O10 -49.2(12)
C38 C42 C43 O10 67.4(12)
C41 C42 C43 N9 133.6(8)
C38 C42 C43 N9 -109.7(9)
C43 N9 C44 C45 73.7(10)
C43 N9 C44 C46 -165.4(8)
C43 N9 C44 C47 -47.1(11)
C48 N10 C47 O11 -5.3(14)
C48 N10 C47 C44 179.4(8)
N9 C44 C47 O11 133.6(9)
C45 C44 C47 O11 13.9(12)
C46 C44 C47 O11 -107.5(10)
N9 C44 C47 N10 -51.0(10)
C45 C44 C47 N10 -170.7(7)
C46 C44 C47 N10 67.9(10)
C47 N10 C48 C49 139.3(9)
C47 N10 C48 C52 -106.7(10)
N10 C48 C49 C50 150.1(9)
C52 C48 C49 C50 30.1(12)
C48 C49 C50 C51 -6.9(14)
C49 C50 C51 C52 -19.8(13)
C50 C51 C52 C53 161.5(10)
C50 C51 C52 C48 38.4(12)
N10 C48 C52 C53 74.0(12)
C49 C48 C52 C53 -165.5(9)
N10 C48 C52 C51 -162.6(9)
C49 C48 C52 C51 -42.1(11)
C54 O13 C53 O12 -5.3(14)
C54 O13 C53 C52 175.9(8)
C51 C52 C53 O12 -81.0(12)
C48 C52 C53 O12 36.0(14)
C51 C52 C53 O13 97.8(10)
C48 C52 C53 O13 -145.2(9)
C53 O13 C54 C55 -179.4(9)
O13 C54 C55 C56 -175.4(9)
O13 C54 C55 C60 2.7(14)
C60 C55 C56 C57 3.1(16)
C54 C55 C56 C57 -178.9(10)
C55 C56 C57 C58 0.7(17)
C56 C57 C58 C59 -4.0(18)
C57 C58 C59 C60 3.5(18)
C56 C55 C60 C59 -3.6(15)
C54 C55 C60 C59 178.4(10)
C58 C59 C60 C55 0.4(17)
